data_1571233
loop_
_publ_author_name
'M Zahir, F Zahra'
'Hay, Moya A.'
'Janetzki, Jett T.'
'Gable, Robert W.'
'Goerigk, Lars'
'Boskovic, Colette'

_publ_section_title
;
 Predicting valence tautomerism in diverse cobalt-dioxolene complexes:
 elucidation of the role of ligands and solvent.
;
_journal_issue 15
_journal_name_full 'Chemical science'
_journal_page_first 5694
_journal_page_last 5710
_journal_paper_doi 10.1039/d3sc04493a
_journal_volume 15
_journal_year 2024
_chemical_formula_moiety 'C30 H34 Co N4 O2, C24 H20 B'
_chemical_formula_sum 'C54 H54 B Co N4 O2'
_chemical_formula_weight 860.75
_space_group_crystal_system monoclinic
_space_group_IT_number 14
_space_group_name_Hall '-P 2yn'
_space_group_name_H-M_alt 'P 1 21/n 1'
_atom_sites_solution_hydrogens geom
_audit_creation_date 2023-05-19
_audit_creation_method
;
Olex2 1.5
(compiled 2023.03.06 svn.rbb2c1857 for OlexSys, GUI svn.r6748)
;
_audit_update_record
;
2023-08-08 deposited with the CCDC.	2024-03-11 downloaded from the CCDC.
;
_cell_angle_alpha 90
_cell_angle_beta 95.49(3)
_cell_angle_gamma 90
_cell_formula_units_Z 4
_cell_length_a 20.675(4)
_cell_length_b 9.779(2)
_cell_length_c 23.468(5)
_cell_measurement_reflns_used 695
_cell_measurement_temperature 376.0(2)
_cell_measurement_theta_max 20.52
_cell_measurement_theta_min 2.53
_cell_volume 4723.0(17)
_computing_cell_refinement 'XDS (Kabsch, 2010)'
_computing_data_collection 'AS QEGUI'
_computing_data_reduction 'XDS (Kabsch, 2010)'
_computing_molecular_graphics 'Olex2 1.5 (Dolomanov et al., 2009)'
_computing_publication_material 'Olex2 1.5 (Dolomanov et al., 2009)'
_computing_structure_refinement 'SHELXL 2019/3 (Sheldrick, 2015)'
_computing_structure_solution 'SHELXT  (Sheldrick, 2015)'
_diffrn_ambient_temperature 376.0(2)
_diffrn_detector_area_resol_mean 13.3
_diffrn_measured_fraction_theta_full 0.991
_diffrn_measured_fraction_theta_max 0.833
_diffrn_measurement_device_type 'MX2 Beamline Australian Synchrotron'
_diffrn_measurement_method 'Omega Scan'
_diffrn_radiation_monochromator 'Silicon Double Crystal'
_diffrn_radiation_type Synchrotron
_diffrn_radiation_wavelength 0.71075
_diffrn_reflns_av_R_equivalents 0.0674
_diffrn_reflns_av_unetI/netI 0.0535
_diffrn_reflns_Laue_measured_fraction_full 0.991
_diffrn_reflns_Laue_measured_fraction_max 0.833
_diffrn_reflns_limit_h_max 30
_diffrn_reflns_limit_h_min -30
_diffrn_reflns_limit_k_max 13
_diffrn_reflns_limit_k_min -13
_diffrn_reflns_limit_l_max 34
_diffrn_reflns_limit_l_min -34
_diffrn_reflns_number 86768
_diffrn_reflns_point_group_measured_fraction_full 0.991
_diffrn_reflns_point_group_measured_fraction_max 0.833
_diffrn_reflns_theta_full 25.242
_diffrn_reflns_theta_max 32.255
_diffrn_reflns_theta_min 1.255
_diffrn_source 'MX2 Beamline Australian Synchrotron'
_exptl_absorpt_coefficient_mu 0.408
_exptl_absorpt_correction_T_max 0.7464
_exptl_absorpt_correction_T_min 0.6856
_exptl_absorpt_correction_type multi-scan
_exptl_absorpt_process_details 'sadabs (Bruker, 2001)'
_exptl_crystal_colour 'Dark Purple'
_exptl_crystal_density_diffrn 1.210
_exptl_crystal_description needle
_exptl_crystal_F_000 1816
_exptl_crystal_recrystallization_method 'grown by slow evaporation from dichloromethane/hexane'
_exptl_crystal_size_max 0.3
_exptl_crystal_size_mid 0.1
_exptl_crystal_size_min 0.02
_refine_diff_density_max 0.784
_refine_diff_density_min -0.555
_refine_diff_density_rms 0.077
_refine_ls_extinction_coef 0.0324(19)
_refine_ls_extinction_expression Fc^*^=kFc[1+0.001xFc^2^\l^3^/sin(2\q)]^-1/4^
_refine_ls_extinction_method 'SHELXL-2019/2 (Sheldrick 2019)'
_refine_ls_goodness_of_fit_ref 1.067
_refine_ls_hydrogen_treatment constr
_refine_ls_matrix_type full
_refine_ls_number_parameters 578
_refine_ls_number_reflns 13954
_refine_ls_number_restraints 1
_refine_ls_restrained_S_all 1.067
_refine_ls_R_factor_all 0.0888
_refine_ls_R_factor_gt 0.0699
_refine_ls_shift/su_max 0.001
_refine_ls_shift/su_mean 0.000
_refine_ls_structure_factor_coef Fsqd
_refine_ls_weighting_details 'w=1/[\s^2^(Fo^2^)+(0.1283P)^2^+0.5705P] where P=(Fo^2^+2Fc^2^)/3'
_refine_ls_weighting_scheme calc
_refine_ls_wR_factor_gt 0.2113
_refine_ls_wR_factor_ref 0.2405
_reflns_Friedel_coverage 0.000
_reflns_number_gt 9450
_reflns_number_total 13954
_reflns_threshold_expression 'I > 2\s(I)'
_cod_data_source_file d3sc04493a3.cif
_cod_data_source_block zz1130_375k_0063m
_cod_depositor_comments 'Adding full bibliography for 1571222--1571238.cif.'
_cod_database_code 1571233
_shelx_shelxl_version_number 2019/3
_shelx_space_group_comment
;
The symmetry employed for this shelxl refinement is uniquely defined
by the following loop, which should always be used as a source of
symmetry information in preference to the above space-group names.
They are only intended as comments.
;
_diffrn_measurement_detector_type 'Dectris Eiger 16M'
_olex2_refinement_description
;
1. Fixed Uiso
 At 1.2 times of:
  All C(H) groups, All C(H,H) groups
 At 1.5 times of:
  All C(H,H,H) groups
2. Others
 1*[Sof(H28)+Sof(C29)+Sof(H29A)+Sof(H29B)+Sof(H29C)]+1*[Sof(H22)+Sof(C30)+
 Sof(H30A)+Sof(H30B)+Sof(H30C)]+1*[Sof(H11)+Sof(C31)+Sof(H31A)+Sof(H31B)+
 Sof(H31C)]=2 with esd of 0.00001
 Sof(H28)=1-FVAR(1)
 Sof(C29)=Sof(H29A)=Sof(H29B)=Sof(H29C)=FVAR(1)
 Sof(H22)=1-FVAR(2)
 Sof(C30)=Sof(H30A)=Sof(H30B)=Sof(H30C)=FVAR(2)
 Sof(H11)=1-FVAR(3)
 Sof(C31)=Sof(H31A)=Sof(H31B)=Sof(H31C)=FVAR(3)
3.a Secondary CH2 refined with riding coordinates:
 C16(H16A,H16B), C17(H17A,H17B), C23(H23A,H23B)
3.b Aromatic/amide H refined with riding coordinates:
 C3(H3), C4(H4), C6(H6), C11(H11), C12(H12), C13(H13), C14(H14), C19(H19),
 C20(H20), C21(H21), C22(H22), C25(H25), C26(H26), C27(H27), C28(H28), C33(H33),
  C34(H34), C35(H35), C36(H36), C37(H37), C39(H39), C40(H40), C41(H41),
 C42(H42), C43(H43), C45(H45), C46(H46), C47(H47), C48(H48), C49(H49), C50(H50),
  C52(H52), C53(H53), C54(H54), C55(H55)
3.c Idealised Me refined as rotating group:
 C8(H8A,H8B,H8C), C9(H9A,H9B,H9C), C10(H10A,H10B,H10C), C29(H29A,H29B,H29C),
 C30(H30A,H30B,H30C), C31(H31A,H31B,H31C)
;
_olex2_submission_special_instructions 'No special instructions were received'

loop_
_space_group_symop_operation_xyz
'x, y, z'
'-x+1/2, y+1/2, -z+1/2'
'-x, -y, -z'
'x-1/2, -y-1/2, z-1/2'

loop_
_atom_site_label
_atom_site_type_symbol
_atom_site_fract_x
_atom_site_fract_y
_atom_site_fract_z
_atom_site_U_iso_or_equiv
_atom_site_adp_type
_atom_site_occupancy
_atom_site_site_symmetry_order
_atom_site_calc_flag
_atom_site_refinement_flags_posn
_atom_site_refinement_flags_adp
_atom_site_refinement_flags_occupancy
_atom_site_disorder_assembly
_atom_site_disorder_group
Co1 Co 0.21351(2) 0.54373(3) 0.49676(2) 0.06386(14) Uani 1 1 d . . . . .
O1 O 0.20316(12) 0.5631(2) 0.57983(9) 0.0930(6) Uani 1 1 d . . . . .
O2 O 0.16956(11) 0.7403(2) 0.49684(9) 0.0915(5) Uani 1 1 d . . . . .
N1 N 0.11993(10) 0.4560(2) 0.46832(9) 0.0721(5) Uani 1 1 d . . . . .
N2 N 0.24624(10) 0.3362(2) 0.48637(9) 0.0708(5) Uani 1 1 d . . . . .
N3 N 0.30385(10) 0.6448(2) 0.49057(8) 0.0701(4) Uani 1 1 d . . . . .
N4 N 0.21888(9) 0.54694(17) 0.40751(7) 0.0595(4) Uani 1 1 d . . . . .
C1 C 0.17754(12) 0.6822(2) 0.59208(10) 0.0700(5) Uani 1 1 d . . . . .
C2 C 0.15921(13) 0.7731(3) 0.54743(11) 0.0776(6) Uani 1 1 d . . . . .
C3 C 0.12880(16) 0.8975(3) 0.56260(14) 0.0915(8) Uani 1 1 d . . . . .
H3 H 0.114143 0.959324 0.534131 0.110 Uiso 1 1 calc R U . . .
C4 C 0.12106(16) 0.9264(3) 0.61844(15) 0.0893(8) Uani 1 1 d . . . . .
H4 H 0.101392 1.008355 0.627123 0.107 Uiso 1 1 calc R U . . .
C5 C 0.14219(12) 0.8349(3) 0.66416(12) 0.0781(6) Uani 1 1 d . . . . .
C6 C 0.16914(15) 0.7154(3) 0.65050(13) 0.0872(7) Uani 1 1 d . . . . .
H6 H 0.182506 0.653467 0.679322 0.105 Uiso 1 1 calc R U . . .
C7 C 0.13258(18) 0.8804(4) 0.72447(14) 0.1035(10) Uani 1 1 d . . . . .
C8 C 0.1602(4) 0.7736(7) 0.76777(18) 0.194(3) Uani 1 1 d . . . . .
H8A H 0.137673 0.688460 0.760689 0.291 Uiso 1 1 calc R U . . .
H8B H 0.154554 0.804363 0.805822 0.291 Uiso 1 1 calc R U . . .
H8C H 0.205594 0.760798 0.763977 0.291 Uiso 1 1 calc R U . . .
C9 C 0.0623(2) 0.9058(6) 0.7311(2) 0.1333(14) Uani 1 1 d . . . . .
H9A H 0.046666 0.978904 0.706200 0.200 Uiso 1 1 calc R U . . .
H9B H 0.057359 0.930397 0.770076 0.200 Uiso 1 1 calc R U . . .
H9C H 0.037749 0.824350 0.721372 0.200 Uiso 1 1 calc R U . . .
C10 C 0.1713(3) 1.0061(7) 0.7395(3) 0.177(3) Uani 1 1 d . . . . .
H10A H 0.215743 0.990951 0.732613 0.266 Uiso 1 1 calc R U . . .
H10B H 0.169016 1.027398 0.779199 0.266 Uiso 1 1 calc R U . . .
H10C H 0.154005 1.081041 0.716377 0.266 Uiso 1 1 calc R U . . .
C11 C 0.07944(16) 0.3885(5) 0.49942(14) 0.1092(11) Uani 1 1 d . . . . .
H11 H 0.087375 0.388484 0.539105 0.131 Uiso 0.501(3) 1 calc R U P A 2
C12 C 0.02673(19) 0.3196(6) 0.47443(18) 0.1370(17) Uani 1 1 d . . . . .
H12 H -0.001378 0.275295 0.497010 0.164 Uiso 1 1 calc R U . . .
C13 C 0.01549(19) 0.3159(5) 0.41644(19) 0.1304(15) Uani 1 1 d . . . . .
H13 H -0.019592 0.267183 0.398899 0.156 Uiso 1 1 calc R U . . .
C14 C 0.05646(16) 0.3847(4) 0.38441(14) 0.1014(10) Uani 1 1 d . . . . .
H14 H 0.049571 0.384364 0.344661 0.122 Uiso 1 1 calc R U . . .
C15 C 0.10812(12) 0.4545(2) 0.41175(11) 0.0698(5) Uani 1 1 d . . . . .
C16 C 0.15256(13) 0.5397(3) 0.37853(11) 0.0779(6) Uani 1 1 d . . . . .
H16A H 0.154177 0.500402 0.340739 0.093 Uiso 1 1 calc R U . . .
H16B H 0.135018 0.631423 0.373835 0.093 Uiso 1 1 calc R U . . .
C17 C 0.25827(12) 0.4282(3) 0.39302(9) 0.0694(5) Uani 1 1 d . . . . .
H17A H 0.303804 0.453824 0.396754 0.083 Uiso 1 1 calc R U . . .
H17B H 0.246420 0.402721 0.353455 0.083 Uiso 1 1 calc R U . . .
C18 C 0.24902(10) 0.3080(2) 0.43059(11) 0.0674(5) Uani 1 1 d . . . . .
C19 C 0.24623(15) 0.1768(3) 0.41008(17) 0.0992(9) Uani 1 1 d . . . . .
H19 H 0.245732 0.159139 0.371098 0.119 Uiso 1 1 calc R U . . .
C20 C 0.2442(2) 0.0708(3) 0.4493(2) 0.1192(14) Uani 1 1 d . . . . .
H20 H 0.242465 -0.019422 0.436714 0.143 Uiso 1 1 calc R U . . .
C21 C 0.2447(2) 0.0980(4) 0.5050(2) 0.1182(13) Uani 1 1 d . . . . .
H21 H 0.244772 0.026717 0.531306 0.142 Uiso 1 1 calc R U . . .
C22 C 0.24500(17) 0.2318(3) 0.52376(15) 0.0982(9) Uani 1 1 d . . . . .
H22 H 0.244363 0.250135 0.562589 0.118 Uiso 0.282(3) 1 calc R U P B 2
C23 C 0.25120(13) 0.6759(3) 0.39498(11) 0.0767(6) Uani 1 1 d . . . . .
H23A H 0.220339 0.750667 0.394883 0.092 Uiso 1 1 calc R U . . .
H23B H 0.266762 0.670930 0.357337 0.092 Uiso 1 1 calc R U . . .
C24 C 0.30764(12) 0.7027(2) 0.43940(11) 0.0700(5) Uani 1 1 d . . . . .
C25 C 0.35910(14) 0.7833(3) 0.42774(15) 0.0883(7) Uani 1 1 d . . . . .
H25 H 0.361320 0.819794 0.391382 0.106 Uiso 1 1 calc R U . . .
C26 C 0.40742(16) 0.8091(3) 0.47103(18) 0.1020(10) Uani 1 1 d . . . . .
H26 H 0.441765 0.866792 0.464652 0.122 Uiso 1 1 calc R U . . .
C27 C 0.40455(15) 0.7502(3) 0.52271(16) 0.0960(9) Uani 1 1 d . . . . .
H27 H 0.437130 0.766650 0.552048 0.115 Uiso 1 1 calc R U . . .
C28 C 0.35306(14) 0.6652(3) 0.53198(12) 0.0850(7) Uani 1 1 d . . . . .
H28 H 0.352272 0.621639 0.567126 0.102 Uiso 0.216(3) 1 calc R U P C 2
C29 C 0.3532(2) 0.5809(6) 0.58664(17) 0.1086(14) Uani 0.784(3) 1 d . . P C 1
H29A H 0.326518 0.625116 0.612482 0.163 Uiso 0.784(3) 1 calc R U P C 1
H29B H 0.396797 0.573206 0.604400 0.163 Uiso 0.784(3) 1 calc R U P C 1
H29C H 0.336212 0.491380 0.577458 0.163 Uiso 0.784(3) 1 calc R U P C 1
C30 C 0.2405(4) 0.2615(6) 0.5847(2) 0.148(3) Uani 0.718(3) 1 d . . P B 1
H30A H 0.221848 0.184478 0.602476 0.222 Uiso 0.718(3) 1 calc R U P B 1
H30B H 0.213504 0.340435 0.588154 0.222 Uiso 0.718(3) 1 calc R U P B 1
H30C H 0.283114 0.279127 0.603139 0.222 Uiso 0.718(3) 1 calc R U P B 1
C31 C 0.0950(6) 0.3710(19) 0.5640(4) 0.211(8) Uani 0.499(3) 1 d . . P A 1
H31A H 0.137360 0.407492 0.575337 0.317 Uiso 0.499(3) 1 calc R U P A 1
H31B H 0.094089 0.275633 0.573538 0.317 Uiso 0.499(3) 1 calc R U P A 1
H31C H 0.063215 0.418980 0.583639 0.317 Uiso 0.499(3) 1 calc R U P A 1
C32 C 0.44137(10) 0.2483(2) 0.35303(10) 0.0674(5) Uani 1 1 d . . . . .
C33 C 0.41708(12) 0.1887(3) 0.40058(11) 0.0801(6) Uani 1 1 d . . . . .
H33 H 0.403172 0.098223 0.398251 0.096 Uiso 1 1 calc R U . . .
C34 C 0.41296(15) 0.2599(5) 0.45132(13) 0.1036(11) Uani 1 1 d . . . . .
H34 H 0.396954 0.216440 0.482304 0.124 Uiso 1 1 calc R U . . .
C35 C 0.43230(17) 0.3937(5) 0.45605(18) 0.1152(14) Uani 1 1 d . . . . .
H35 H 0.429962 0.441082 0.490151 0.138 Uiso 1 1 calc R U . . .
C36 C 0.45465(19) 0.4554(4) 0.4109(2) 0.1130(13) Uani 1 1 d . . . . .
H36 H 0.466963 0.546810 0.413556 0.136 Uiso 1 1 calc R U . . .
C37 C 0.45975(14) 0.3849(3) 0.35993(15) 0.0894(8) Uani 1 1 d . . . . .
H37 H 0.475926 0.430497 0.329529 0.107 Uiso 1 1 calc R U . . .
C38 C 0.44731(13) 0.2488(3) 0.23737(11) 0.0755(6) Uani 1 1 d . . . . .
C39 C 0.40258(16) 0.3542(3) 0.22878(15) 0.0972(9) Uani 1 1 d . . . . .
H39 H 0.378551 0.377623 0.258865 0.117 Uiso 1 1 calc R U . . .
C40 C 0.3916(2) 0.4265(5) 0.1782(2) 0.1272(16) Uani 1 1 d . . . . .
H40 H 0.360894 0.496319 0.175142 0.153 Uiso 1 1 calc R U . . .
C41 C 0.4249(3) 0.3967(6) 0.1334(2) 0.150(2) Uani 1 1 d . . . . .
H41 H 0.418134 0.446234 0.099515 0.180 Uiso 1 1 calc R U . . .
C42 C 0.4696(3) 0.2904(6) 0.13859(16) 0.1355(17) Uani 1 1 d . . . . .
H42 H 0.492572 0.267946 0.107707 0.163 Uiso 1 1 calc R U . . .
C43 C 0.48061(18) 0.2162(4) 0.18987(13) 0.1010(9) Uani 1 1 d . . . . .
H43 H 0.510361 0.144655 0.192332 0.121 Uiso 1 1 calc R U . . .
C44 C 0.53295(11) 0.1115(3) 0.31372(11) 0.0712(5) Uani 1 1 d . . . . .
C45 C 0.58595(13) 0.1777(3) 0.29454(16) 0.0946(8) Uani 1 1 d . . . . .
H45 H 0.578096 0.247531 0.267889 0.114 Uiso 1 1 calc R U . . .
C46 C 0.65003(16) 0.1462(4) 0.3126(2) 0.1160(12) Uani 1 1 d . . . . .
H46 H 0.683604 0.192451 0.297258 0.139 Uiso 1 1 calc R U . . .
C47 C 0.66357(18) 0.0494(4) 0.3521(2) 0.1183(14) Uani 1 1 d . . . . .
H47 H 0.706501 0.028150 0.364414 0.142 Uiso 1 1 calc R U . . .
C48 C 0.6139(2) -0.0181(4) 0.37440(17) 0.1104(11) Uani 1 1 d . . . . .
H48 H 0.623111 -0.083836 0.402668 0.132 Uiso 1 1 calc R U . . .
C49 C 0.54904(16) 0.0112(4) 0.35480(14) 0.0928(8) Uani 1 1 d . . . . .
H49 H 0.515926 -0.037653 0.369676 0.111 Uiso 1 1 calc R U . . .
C50 C 0.42656(16) -0.1025(3) 0.27360(12) 0.0857(7) Uani 1 1 d . . . . .
H50 H 0.470702 -0.120339 0.273192 0.103 Uiso 1 1 calc R U . . .
C51 C 0.40714(12) 0.0288(2) 0.28591(10) 0.0673(5) Uani 1 1 d . . . . .
C52 C 0.34054(14) 0.0474(3) 0.28493(12) 0.0814(7) Uani 1 1 d . . . . .
H52 H 0.325059 0.133815 0.293012 0.098 Uiso 1 1 calc R U . . .
C53 C 0.29600(17) -0.0567(4) 0.27249(13) 0.0974(10) Uani 1 1 d . . . . .
H53 H 0.251732 -0.038936 0.271656 0.117 Uiso 1 1 calc R U . . .
C54 C 0.3171(2) -0.1848(4) 0.26149(13) 0.1099(13) Uani 1 1 d . . . . .
H54 H 0.287408 -0.255459 0.253808 0.132 Uiso 1 1 calc R U . . .
C55 C 0.3826(2) -0.2091(3) 0.26180(15) 0.1075(11) Uani 1 1 d . . . . .
H55 H 0.397467 -0.296297 0.254171 0.129 Uiso 1 1 calc R U . . .
B1 B 0.45714(12) 0.1587(3) 0.29691(11) 0.0650(5) Uani 1 1 d . . . . .

loop_
_atom_site_aniso_label
_atom_site_aniso_U_11
_atom_site_aniso_U_22
_atom_site_aniso_U_33
_atom_site_aniso_U_23
_atom_site_aniso_U_13
_atom_site_aniso_U_12
Co1 0.0696(2) 0.0687(2) 0.05335(19) -0.00661(11) 0.00626(14) 0.00099(12)
O1 0.1224(16) 0.0882(12) 0.0687(11) 0.0019(8) 0.0104(11) 0.0235(11)
O2 0.1046(14) 0.0913(12) 0.0791(11) 0.0087(9) 0.0119(10) 0.0122(10)
N1 0.0651(10) 0.0876(13) 0.0637(10) -0.0025(8) 0.0074(9) -0.0044(8)
N2 0.0773(11) 0.0660(10) 0.0679(10) 0.0055(8) 0.0011(9) 0.0053(8)
N3 0.0752(11) 0.0712(11) 0.0626(9) -0.0111(8) -0.0007(8) -0.0023(9)
N4 0.0648(9) 0.0637(9) 0.0491(8) 0.0039(6) -0.0004(7) -0.0045(7)
C1 0.0737(12) 0.0694(12) 0.0677(12) -0.0060(10) 0.0105(10) 0.0061(10)
C2 0.0783(14) 0.0814(15) 0.0729(14) 0.0050(11) 0.0061(11) -0.0068(11)
C3 0.0995(19) 0.0780(16) 0.098(2) 0.0160(14) 0.0164(16) 0.0131(14)
C4 0.0960(18) 0.0724(14) 0.102(2) -0.0021(13) 0.0203(16) 0.0083(13)
C5 0.0725(13) 0.0844(15) 0.0789(14) -0.0123(12) 0.0154(11) 0.0003(11)
C6 0.0974(18) 0.0874(17) 0.0763(15) -0.0025(13) 0.0061(13) 0.0120(14)
C7 0.108(2) 0.117(3) 0.0875(19) -0.0265(18) 0.0199(17) 0.0186(19)
C8 0.298(8) 0.208(6) 0.075(2) -0.005(3) 0.015(3) 0.116(6)
C9 0.121(3) 0.165(4) 0.120(3) -0.011(3) 0.046(2) 0.024(3)
C10 0.169(5) 0.196(5) 0.171(5) -0.113(5) 0.035(4) -0.036(4)
C11 0.0890(18) 0.166(3) 0.0736(16) 0.0057(19) 0.0160(14) -0.033(2)
C12 0.101(2) 0.204(5) 0.107(3) 0.019(3) 0.014(2) -0.064(3)
C13 0.100(2) 0.178(4) 0.110(3) 0.010(3) -0.008(2) -0.060(3)
C14 0.0893(18) 0.132(3) 0.0789(17) 0.0016(17) -0.0109(14) -0.0297(18)
C15 0.0650(11) 0.0799(14) 0.0628(12) 0.0000(9) -0.0015(10) -0.0020(9)
C16 0.0721(13) 0.0967(17) 0.0615(12) 0.0147(11) -0.0103(11) -0.0082(11)
C17 0.0755(13) 0.0802(13) 0.0535(10) -0.0120(9) 0.0110(10) -0.0031(10)
C18 0.0603(10) 0.0648(11) 0.0765(13) -0.0121(10) 0.0046(9) -0.0003(9)
C19 0.0939(19) 0.0736(16) 0.130(3) -0.0325(17) 0.0102(18) -0.0045(13)
C20 0.115(3) 0.0590(15) 0.182(4) -0.014(2) 0.005(3) -0.0015(15)
C21 0.119(3) 0.0737(19) 0.161(4) 0.029(2) 0.007(3) 0.0079(18)
C22 0.109(2) 0.0878(18) 0.098(2) 0.0264(15) 0.0098(17) 0.0136(16)
C23 0.0845(15) 0.0741(13) 0.0695(13) 0.0159(11) -0.0036(11) -0.0140(11)
C24 0.0758(13) 0.0574(10) 0.0757(13) -0.0037(9) 0.0015(11) -0.0014(9)
C25 0.0866(16) 0.0716(14) 0.106(2) 0.0058(13) 0.0048(15) -0.0117(12)
C26 0.0844(17) 0.0817(18) 0.137(3) -0.0103(18) -0.0050(18) -0.0181(14)
C27 0.0825(17) 0.0953(19) 0.106(2) -0.0264(17) -0.0143(16) -0.0068(14)
C28 0.0801(15) 0.1018(19) 0.0706(14) -0.0214(13) -0.0048(12) -0.0028(13)
C29 0.095(3) 0.162(4) 0.0650(19) -0.012(2) -0.0108(19) -0.010(3)
C30 0.259(8) 0.105(4) 0.082(3) 0.030(3) 0.025(4) 0.056(4)
C31 0.171(10) 0.37(2) 0.090(5) 0.012(9) 0.014(6) -0.137(12)
C32 0.0594(10) 0.0715(12) 0.0694(12) -0.0127(10) -0.0032(9) 0.0015(9)
C33 0.0707(13) 0.0968(17) 0.0721(13) -0.0152(12) 0.0038(11) -0.0009(12)
C34 0.0787(16) 0.158(3) 0.0738(16) -0.0301(18) 0.0056(13) 0.0078(18)
C35 0.0836(18) 0.150(3) 0.109(3) -0.068(3) -0.0053(18) 0.020(2)
C36 0.094(2) 0.098(2) 0.142(3) -0.057(2) -0.013(2) 0.0089(16)
C37 0.0817(15) 0.0802(16) 0.103(2) -0.0248(14) -0.0050(14) -0.0017(12)
C38 0.0764(13) 0.0779(14) 0.0701(13) -0.0032(11) -0.0034(11) -0.0202(11)
C39 0.0937(19) 0.0947(19) 0.098(2) 0.0173(15) -0.0185(16) -0.0035(15)
C40 0.140(3) 0.112(3) 0.119(3) 0.033(2) -0.045(3) -0.024(2)
C41 0.197(6) 0.146(4) 0.096(3) 0.040(3) -0.041(3) -0.069(4)
C42 0.177(4) 0.159(4) 0.0699(18) -0.002(2) 0.010(2) -0.065(4)
C43 0.116(2) 0.117(2) 0.0703(15) -0.0086(15) 0.0080(15) -0.0328(19)
C44 0.0683(12) 0.0724(13) 0.0719(13) -0.0115(10) 0.0011(10) 0.0025(10)
C45 0.0701(14) 0.0885(18) 0.123(2) 0.0057(16) -0.0016(15) -0.0045(12)
C46 0.0696(16) 0.111(2) 0.165(4) 0.010(2) -0.0004(19) 0.0010(16)
C47 0.0758(18) 0.123(3) 0.152(4) -0.005(2) -0.010(2) 0.0172(18)
C48 0.110(3) 0.118(3) 0.099(2) 0.005(2) -0.008(2) 0.034(2)
C49 0.0880(18) 0.108(2) 0.0817(17) 0.0049(16) 0.0050(14) 0.0150(16)
C50 0.1023(19) 0.0734(14) 0.0822(16) -0.0130(12) 0.0133(14) -0.0078(13)
C51 0.0745(13) 0.0725(13) 0.0545(10) -0.0067(9) 0.0050(9) -0.0103(10)
C52 0.0751(14) 0.0960(18) 0.0720(14) -0.0052(12) 0.0012(12) -0.0171(12)
C53 0.0878(18) 0.133(3) 0.0699(15) -0.0045(15) 0.0013(14) -0.0416(18)
C54 0.149(3) 0.112(2) 0.0671(15) -0.0053(15) 0.0019(17) -0.069(2)
C55 0.147(3) 0.0807(18) 0.094(2) -0.0184(15) 0.006(2) -0.0333(19)
B1 0.0635(12) 0.0663(13) 0.0643(12) -0.0080(10) 0.0018(10) -0.0031(10)

loop_
_atom_type_symbol
_atom_type_description
_atom_type_scat_dispersion_real
_atom_type_scat_dispersion_imag
_atom_type_scat_source
C C 0.0033 0.0016 'International Tables Vol C Tables 4.2.6.8 and 6.1.1.4'
H H 0.0000 0.0000 'International Tables Vol C Tables 4.2.6.8 and 6.1.1.4'
B B 0.0013 0.0007 'International Tables Vol C Tables 4.2.6.8 and 6.1.1.4'
Co Co 0.3494 0.9721 'International Tables Vol C Tables 4.2.6.8 and 6.1.1.4'
N N 0.0061 0.0033 'International Tables Vol C Tables 4.2.6.8 and 6.1.1.4'
O O 0.0106 0.0060 'International Tables Vol C Tables 4.2.6.8 and 6.1.1.4'

loop_
_geom_angle_atom_site_label_1
_geom_angle_atom_site_label_2
_geom_angle_atom_site_label_3
_geom_angle
_geom_angle_site_symmetry_1
_geom_angle_site_symmetry_3
_geom_angle_publ_flag
O1 Co1 O2 80.05(8) . . ?
O1 Co1 N1 99.39(10) . . ?
O1 Co1 N2 105.31(8) . . ?
O1 Co1 N3 101.52(9) . . ?
O1 Co1 N4 172.94(7) . . ?
O2 Co1 N1 89.38(9) . . ?
O2 Co1 N2 171.05(8) . . ?
O2 Co1 N3 87.59(8) . . ?
N2 Co1 N1 82.71(8) . . ?
N3 Co1 N1 158.01(8) . . ?
N3 Co1 N2 98.18(8) . . ?
N4 Co1 O2 92.89(7) . . ?
N4 Co1 N1 80.21(8) . . ?
N4 Co1 N2 81.67(7) . . ?
N4 Co1 N3 78.20(8) . . ?
C1 O1 Co1 112.31(16) . . ?
C2 O2 Co1 109.86(17) . . ?
C11 N1 Co1 128.0(2) . . ?
C15 N1 Co1 112.74(16) . . ?
C15 N1 C11 118.4(2) . . ?
C18 N2 Co1 110.20(15) . . ?
C18 N2 C22 118.9(2) . . ?
C22 N2 Co1 127.8(2) . . ?
C24 N3 Co1 112.64(15) . . ?
C24 N3 C28 118.6(2) . . ?
C28 N3 Co1 128.56(19) . . ?
C16 N4 Co1 108.84(15) . . ?
C16 N4 C17 111.43(19) . . ?
C17 N4 Co1 107.43(13) . . ?
C23 N4 Co1 106.23(14) . . ?
C23 N4 C16 111.71(18) . . ?
C23 N4 C17 110.9(2) . . ?
O1 C1 C2 118.8(2) . . ?
O1 C1 C6 119.6(2) . . ?
C2 C1 C6 121.5(2) . . ?
O2 C2 C1 118.9(2) . . ?
O2 C2 C3 124.5(3) . . ?
C1 C2 C3 116.6(2) . . ?
C2 C3 H3 119.7 . . ?
C4 C3 C2 120.7(3) . . ?
C4 C3 H3 119.7 . . ?
C3 C4 H4 118.9 . . ?
C3 C4 C5 122.3(3) . . ?
C5 C4 H4 118.9 . . ?
C4 C5 C7 117.3(3) . . ?
C6 C5 C4 117.9(3) . . ?
C6 C5 C7 124.9(3) . . ?
C1 C6 H6 119.5 . . ?
C5 C6 C1 121.0(3) . . ?
C5 C6 H6 119.5 . . ?
C5 C7 C8 110.3(3) . . ?
C9 C7 C5 111.2(3) . . ?
C9 C7 C8 110.4(4) . . ?
C10 C7 C5 110.4(4) . . ?
C10 C7 C8 104.4(5) . . ?
C10 C7 C9 110.0(4) . . ?
C7 C8 H8A 109.5 . . ?
C7 C8 H8B 109.5 . . ?
C7 C8 H8C 109.5 . . ?
H8A C8 H8B 109.5 . . ?
H8A C8 H8C 109.5 . . ?
H8B C8 H8C 109.5 . . ?
C7 C9 H9A 109.5 . . ?
C7 C9 H9B 109.5 . . ?
C7 C9 H9C 109.5 . . ?
H9A C9 H9B 109.5 . . ?
H9A C9 H9C 109.5 . . ?
H9B C9 H9C 109.5 . . ?
C7 C10 H10A 109.5 . . ?
C7 C10 H10B 109.5 . . ?
C7 C10 H10C 109.5 . . ?
H10A C10 H10B 109.5 . . ?
H10A C10 H10C 109.5 . . ?
H10B C10 H10C 109.5 . . ?
N1 C11 H11 119.2 . . ?
N1 C11 C12 121.7(3) . . ?
N1 C11 C31 120.9(5) . . ?
C12 C11 H11 119.2 . . ?
C12 C11 C31 117.0(5) . . ?
C11 C12 H12 120.1 . . ?
C13 C12 C11 119.8(3) . . ?
C13 C12 H12 120.1 . . ?
C12 C13 H13 120.5 . . ?
C12 C13 C14 118.9(3) . . ?
C14 C13 H13 120.5 . . ?
C13 C14 H14 120.5 . . ?
C13 C14 C15 119.0(3) . . ?
C15 C14 H14 120.5 . . ?
N1 C15 C14 122.2(2) . . ?
N1 C15 C16 116.6(2) . . ?
C14 C15 C16 121.1(2) . . ?
N4 C16 C15 111.94(19) . . ?
N4 C16 H16A 109.2 . . ?
N4 C16 H16B 109.2 . . ?
C15 C16 H16A 109.2 . . ?
C15 C16 H16B 109.2 . . ?
H16A C16 H16B 107.9 . . ?
N4 C17 H17A 109.2 . . ?
N4 C17 H17B 109.2 . . ?
N4 C17 C18 112.25(18) . . ?
H17A C17 H17B 107.9 . . ?
C18 C17 H17A 109.2 . . ?
C18 C17 H17B 109.2 . . ?
N2 C18 C17 115.69(19) . . ?
N2 C18 C19 122.0(3) . . ?
C19 C18 C17 122.3(3) . . ?
C18 C19 H19 121.0 . . ?
C18 C19 C20 117.9(3) . . ?
C20 C19 H19 121.0 . . ?
C19 C20 H20 119.9 . . ?
C21 C20 C19 120.2(3) . . ?
C21 C20 H20 119.9 . . ?
C20 C21 H21 120.0 . . ?
C20 C21 C22 120.0(3) . . ?
C22 C21 H21 120.0 . . ?
N2 C22 C21 120.7(3) . . ?
N2 C22 H22 119.6 . . ?
N2 C22 C30 119.3(3) . . ?
C21 C22 H22 119.6 . . ?
C21 C22 C30 119.9(4) . . ?
N4 C23 H23A 109.6 . . ?
N4 C23 H23B 109.6 . . ?
N4 C23 C24 110.28(19) . . ?
H23A C23 H23B 108.1 . . ?
C24 C23 H23A 109.6 . . ?
C24 C23 H23B 109.6 . . ?
N3 C24 C23 116.0(2) . . ?
N3 C24 C25 122.4(2) . . ?
C25 C24 C23 121.6(2) . . ?
C24 C25 H25 120.7 . . ?
C24 C25 C26 118.6(3) . . ?
C26 C25 H25 120.7 . . ?
C25 C26 H26 120.2 . . ?
C27 C26 C25 119.6(3) . . ?
C27 C26 H26 120.2 . . ?
C26 C27 H27 120.1 . . ?
C26 C27 C28 119.9(3) . . ?
C28 C27 H27 120.1 . . ?
N3 C28 C27 120.8(3) . . ?
N3 C28 H28 119.6 . . ?
N3 C28 C29 117.7(3) . . ?
C27 C28 H28 119.6 . . ?
C27 C28 C29 121.2(3) . . ?
C28 C29 H29A 109.5 . . ?
C28 C29 H29B 109.5 . . ?
C28 C29 H29C 109.5 . . ?
H29A C29 H29B 109.5 . . ?
H29A C29 H29C 109.5 . . ?
H29B C29 H29C 109.5 . . ?
C22 C30 H30A 109.5 . . ?
C22 C30 H30B 109.5 . . ?
C22 C30 H30C 109.5 . . ?
H30A C30 H30B 109.5 . . ?
H30A C30 H30C 109.5 . . ?
H30B C30 H30C 109.5 . . ?
C11 C31 H31A 109.5 . . ?
C11 C31 H31B 109.5 . . ?
C11 C31 H31C 109.5 . . ?
H31A C31 H31B 109.5 . . ?
H31A C31 H31C 109.5 . . ?
H31B C31 H31C 109.5 . . ?
C33 C32 C37 115.0(2) . . ?
C33 C32 B1 122.3(2) . . ?
C37 C32 B1 122.2(2) . . ?
C32 C33 H33 118.9 . . ?
C34 C33 C32 122.2(3) . . ?
C34 C33 H33 118.9 . . ?
C33 C34 H34 119.8 . . ?
C35 C34 C33 120.5(4) . . ?
C35 C34 H34 119.8 . . ?
C34 C35 H35 120.5 . . ?
C36 C35 C34 119.1(3) . . ?
C36 C35 H35 120.5 . . ?
C35 C36 H36 119.4 . . ?
C35 C36 C37 121.1(3) . . ?
C37 C36 H36 119.4 . . ?
C32 C37 H37 118.9 . . ?
C36 C37 C32 122.1(4) . . ?
C36 C37 H37 118.9 . . ?
C39 C38 C43 115.1(3) . . ?
C39 C38 B1 123.2(3) . . ?
C43 C38 B1 121.5(3) . . ?
C38 C39 H39 118.0 . . ?
C40 C39 C38 123.9(4) . . ?
C40 C39 H39 118.0 . . ?
C39 C40 H40 119.8 . . ?
C41 C40 C39 120.5(5) . . ?
C41 C40 H40 119.8 . . ?
C40 C41 H41 120.6 . . ?
C40 C41 C42 118.7(4) . . ?
C42 C41 H41 120.6 . . ?
C41 C42 H42 119.5 . . ?
C41 C42 C43 120.9(4) . . ?
C43 C42 H42 119.5 . . ?
C38 C43 C42 120.8(4) . . ?
C38 C43 H43 119.6 . . ?
C42 C43 H43 119.6 . . ?
C45 C44 C49 114.2(3) . . ?
C45 C44 B1 123.8(2) . . ?
C49 C44 B1 121.5(2) . . ?
C44 C45 H45 118.0 . . ?
C44 C45 C46 124.0(3) . . ?
C46 C45 H45 118.0 . . ?
C45 C46 H46 120.0 . . ?
C47 C46 C45 120.0(4) . . ?
C47 C46 H46 120.0 . . ?
C46 C47 H47 120.2 . . ?
C46 C47 C48 119.5(3) . . ?
C48 C47 H47 120.2 . . ?
C47 C48 H48 119.8 . . ?
C47 C48 C49 120.3(4) . . ?
C49 C48 H48 119.8 . . ?
C44 C49 C48 121.8(3) . . ?
C44 C49 H49 119.1 . . ?
C48 C49 H49 119.1 . . ?
C51 C50 H50 118.7 . . ?
C51 C50 C55 122.6(3) . . ?
C55 C50 H50 118.7 . . ?
C50 C51 C52 115.2(2) . . ?
C50 C51 B1 124.0(2) . . ?
C52 C51 B1 120.7(2) . . ?
C51 C52 H52 118.4 . . ?
C53 C52 C51 123.1(3) . . ?
C53 C52 H52 118.4 . . ?
C52 C53 H53 120.0 . . ?
C54 C53 C52 119.9(3) . . ?
C54 C53 H53 120.0 . . ?
C53 C54 H54 120.3 . . ?
C53 C54 C55 119.5(3) . . ?
C55 C54 H54 120.3 . . ?
C50 C55 H55 120.1 . . ?
C54 C55 C50 119.7(3) . . ?
C54 C55 H55 120.1 . . ?
C32 B1 C38 112.2(2) . . ?
C32 B1 C44 102.43(17) . . ?
C32 B1 C51 111.64(19) . . ?
C44 B1 C38 113.0(2) . . ?
C51 B1 C38 104.81(18) . . ?
C51 B1 C44 113.0(2) . . ?

loop_
_geom_bond_atom_site_label_1
_geom_bond_atom_site_label_2
_geom_bond_distance
_geom_bond_site_symmetry_2
_geom_bond_publ_flag
Co1 O1 1.990(2) . ?
Co1 O2 2.127(2) . ?
Co1 N1 2.163(2) . ?
Co1 N2 2.161(2) . ?
Co1 N3 2.130(2) . ?
Co1 N4 2.1083(18) . ?
O1 C1 1.322(3) . ?
O2 C2 1.267(3) . ?
N1 C11 1.336(4) . ?
N1 C15 1.327(3) . ?
N2 C18 1.344(3) . ?
N2 C22 1.348(3) . ?
N3 C24 1.337(3) . ?
N3 C28 1.353(3) . ?
N4 C16 1.473(3) . ?
N4 C17 1.476(3) . ?
N4 C23 1.470(3) . ?
C1 C2 1.399(4) . ?
C1 C6 1.435(4) . ?
C2 C3 1.430(4) . ?
C3 H3 0.9300 . ?
C3 C4 1.365(5) . ?
C4 H4 0.9300 . ?
C4 C5 1.433(4) . ?
C5 C6 1.346(4) . ?
C5 C7 1.515(4) . ?
C6 H6 0.9300 . ?
C7 C8 1.529(6) . ?
C7 C9 1.497(5) . ?
C7 C10 1.491(7) . ?
C8 H8A 0.9600 . ?
C8 H8B 0.9600 . ?
C8 H8C 0.9600 . ?
C9 H9A 0.9600 . ?
C9 H9B 0.9600 . ?
C9 H9C 0.9600 . ?
C10 H10A 0.9600 . ?
C10 H10B 0.9600 . ?
C10 H10C 0.9600 . ?
C11 H11 0.9300 . ?
C11 C12 1.365(5) . ?
C11 C31 1.528(10) . ?
C12 H12 0.9300 . ?
C12 C13 1.359(6) . ?
C13 H13 0.9300 . ?
C13 C14 1.363(5) . ?
C14 H14 0.9300 . ?
C14 C15 1.374(4) . ?
C15 C16 1.511(3) . ?
C16 H16A 0.9700 . ?
C16 H16B 0.9700 . ?
C17 H17A 0.9700 . ?
C17 H17B 0.9700 . ?
C17 C18 1.493(3) . ?
C18 C19 1.370(3) . ?
C19 H19 0.9300 . ?
C19 C20 1.390(6) . ?
C20 H20 0.9300 . ?
C20 C21 1.333(6) . ?
C21 H21 0.9300 . ?
C21 C22 1.380(5) . ?
C22 H22 0.9300 . ?
C22 C30 1.470(6) . ?
C23 H23A 0.9700 . ?
C23 H23B 0.9700 . ?
C23 C24 1.511(3) . ?
C24 C25 1.373(4) . ?
C25 H25 0.9300 . ?
C25 C26 1.378(5) . ?
C26 H26 0.9300 . ?
C26 C27 1.349(5) . ?
C27 H27 0.9300 . ?
C27 C28 1.384(5) . ?
C28 H28 0.9300 . ?
C28 C29 1.525(6) . ?
C29 H29A 0.9600 . ?
C29 H29B 0.9600 . ?
C29 H29C 0.9600 . ?
C30 H30A 0.9600 . ?
C30 H30B 0.9600 . ?
C30 H30C 0.9600 . ?
C31 H31A 0.9600 . ?
C31 H31B 0.9600 . ?
C31 H31C 0.9600 . ?
C32 C33 1.394(4) . ?
C32 C37 1.395(4) . ?
C32 B1 1.640(3) . ?
C33 H33 0.9300 . ?
C33 C34 1.389(4) . ?
C34 H34 0.9300 . ?
C34 C35 1.369(6) . ?
C35 H35 0.9300 . ?
C35 C36 1.340(6) . ?
C36 H36 0.9300 . ?
C36 C37 1.392(5) . ?
C37 H37 0.9300 . ?
C38 C39 1.387(4) . ?
C38 C43 1.402(4) . ?
C38 B1 1.648(4) . ?
C39 H39 0.9300 . ?
C39 C40 1.382(5) . ?
C40 H40 0.9300 . ?
C40 C41 1.343(8) . ?
C41 H41 0.9300 . ?
C41 C42 1.389(8) . ?
C42 H42 0.9300 . ?
C42 C43 1.405(6) . ?
C43 H43 0.9300 . ?
C44 C45 1.384(4) . ?
C44 C49 1.393(4) . ?
C44 B1 1.645(4) . ?
C45 H45 0.9300 . ?
C45 C46 1.387(4) . ?
C46 H46 0.9300 . ?
C46 C47 1.336(6) . ?
C47 H47 0.9300 . ?
C47 C48 1.365(6) . ?
C48 H48 0.9300 . ?
C48 C49 1.406(5) . ?
C49 H49 0.9300 . ?
C50 H50 0.9300 . ?
C50 C51 1.384(4) . ?
C50 C55 1.394(4) . ?
C51 C52 1.387(4) . ?
C51 B1 1.642(3) . ?
C52 H52 0.9300 . ?
C52 C53 1.384(4) . ?
C53 H53 0.9300 . ?
C53 C54 1.359(5) . ?
C54 H54 0.9300 . ?
C54 C55 1.374(6) . ?
C55 H55 0.9300 . ?

loop_
_geom_torsion_atom_site_label_1
_geom_torsion_atom_site_label_2
_geom_torsion_atom_site_label_3
_geom_torsion_atom_site_label_4
_geom_torsion
_geom_torsion_site_symmetry_1
_geom_torsion_site_symmetry_2
_geom_torsion_site_symmetry_3
_geom_torsion_site_symmetry_4
_geom_torsion_publ_flag
Co1 O1 C1 C2 2.5(3) . . . . ?
Co1 O1 C1 C6 -177.5(2) . . . . ?
Co1 O2 C2 C1 0.6(3) . . . . ?
Co1 O2 C2 C3 -178.5(2) . . . . ?
Co1 N1 C11 C12 -169.3(4) . . . . ?
Co1 N1 C11 C31 3.2(10) . . . . ?
Co1 N1 C15 C14 169.7(3) . . . . ?
Co1 N1 C15 C16 -13.3(3) . . . . ?
Co1 N2 C18 C17 25.4(2) . . . . ?
Co1 N2 C18 C19 -157.2(2) . . . . ?
Co1 N2 C22 C21 156.2(3) . . . . ?
Co1 N2 C22 C30 -20.6(6) . . . . ?
Co1 N3 C24 C23 -5.1(3) . . . . ?
Co1 N3 C24 C25 174.1(2) . . . . ?
Co1 N3 C28 C27 -170.6(2) . . . . ?
Co1 N3 C28 C29 15.3(4) . . . . ?
Co1 N4 C16 C15 -33.3(2) . . . . ?
Co1 N4 C17 C18 33.8(2) . . . . ?
Co1 N4 C23 C24 42.0(2) . . . . ?
O1 C1 C2 O2 -2.2(4) . . . . ?
O1 C1 C2 C3 177.0(3) . . . . ?
O1 C1 C6 C5 -178.9(3) . . . . ?
O2 C2 C3 C4 -178.2(3) . . . . ?
N1 C11 C12 C13 1.6(8) . . . . ?
N1 C15 C16 N4 31.9(3) . . . . ?
N2 C18 C19 C20 -3.7(4) . . . . ?
N3 C24 C25 C26 -2.3(4) . . . . ?
N4 C17 C18 N2 -41.4(3) . . . . ?
N4 C17 C18 C19 141.2(2) . . . . ?
N4 C23 C24 N3 -25.4(3) . . . . ?
N4 C23 C24 C25 155.5(2) . . . . ?
C1 C2 C3 C4 2.7(4) . . . . ?
C2 C1 C6 C5 1.1(4) . . . . ?
C2 C3 C4 C5 -0.4(5) . . . . ?
C3 C4 C5 C6 -1.5(5) . . . . ?
C3 C4 C5 C7 178.3(3) . . . . ?
C4 C5 C6 C1 1.2(4) . . . . ?
C4 C5 C7 C8 -177.7(4) . . . . ?
C4 C5 C7 C9 59.5(4) . . . . ?
C4 C5 C7 C10 -62.9(5) . . . . ?
C6 C1 C2 O2 177.8(3) . . . . ?
C6 C1 C2 C3 -3.0(4) . . . . ?
C6 C5 C7 C8 2.1(6) . . . . ?
C6 C5 C7 C9 -120.7(4) . . . . ?
C6 C5 C7 C10 116.9(5) . . . . ?
C7 C5 C6 C1 -178.7(3) . . . . ?
C11 N1 C15 C14 -0.9(4) . . . . ?
C11 N1 C15 C16 176.1(3) . . . . ?
C11 C12 C13 C14 -1.7(8) . . . . ?
C12 C13 C14 C15 0.6(7) . . . . ?
C13 C14 C15 N1 0.8(6) . . . . ?
C13 C14 C15 C16 -176.1(4) . . . . ?
C14 C15 C16 N4 -151.0(3) . . . . ?
C15 N1 C11 C12 -0.3(6) . . . . ?
C15 N1 C11 C31 172.2(9) . . . . ?
C16 N4 C17 C18 -85.3(2) . . . . ?
C16 N4 C23 C24 160.6(2) . . . . ?
C17 N4 C16 C15 85.0(3) . . . . ?
C17 N4 C23 C24 -74.4(3) . . . . ?
C17 C18 C19 C20 173.5(3) . . . . ?
C18 N2 C22 C21 -1.9(5) . . . . ?
C18 N2 C22 C30 -178.6(4) . . . . ?
C18 C19 C20 C21 0.3(6) . . . . ?
C19 C20 C21 C22 2.2(7) . . . . ?
C20 C21 C22 N2 -1.4(6) . . . . ?
C20 C21 C22 C30 175.3(5) . . . . ?
C22 N2 C18 C17 -172.9(2) . . . . ?
C22 N2 C18 C19 4.5(4) . . . . ?
C23 N4 C16 C15 -150.3(2) . . . . ?
C23 N4 C17 C18 149.50(19) . . . . ?
C23 C24 C25 C26 176.8(3) . . . . ?
C24 N3 C28 C27 3.5(4) . . . . ?
C24 N3 C28 C29 -170.6(3) . . . . ?
C24 C25 C26 C27 2.9(5) . . . . ?
C25 C26 C27 C28 -0.4(5) . . . . ?
C26 C27 C28 N3 -2.8(5) . . . . ?
C26 C27 C28 C29 171.0(4) . . . . ?
C28 N3 C24 C23 179.9(2) . . . . ?
C28 N3 C24 C25 -0.9(4) . . . . ?
C31 C11 C12 C13 -171.1(10) . . . . ?
C32 C33 C34 C35 0.8(5) . . . . ?
C33 C32 C37 C36 0.6(4) . . . . ?
C33 C32 B1 C38 149.7(2) . . . . ?
C33 C32 B1 C44 -88.9(2) . . . . ?
C33 C32 B1 C51 32.4(3) . . . . ?
C33 C34 C35 C36 0.7(5) . . . . ?
C34 C35 C36 C37 -1.4(6) . . . . ?
C35 C36 C37 C32 0.7(5) . . . . ?
C37 C32 C33 C34 -1.3(4) . . . . ?
C37 C32 B1 C38 -39.5(3) . . . . ?
C37 C32 B1 C44 81.9(3) . . . . ?
C37 C32 B1 C51 -156.8(2) . . . . ?
C38 C39 C40 C41 0.1(6) . . . . ?
C39 C38 C43 C42 1.9(4) . . . . ?
C39 C38 B1 C32 -30.5(3) . . . . ?
C39 C38 B1 C44 -145.7(2) . . . . ?
C39 C38 B1 C51 90.8(3) . . . . ?
C39 C40 C41 C42 1.2(7) . . . . ?
C40 C41 C42 C43 -0.8(7) . . . . ?
C41 C42 C43 C38 -0.8(6) . . . . ?
C43 C38 C39 C40 -1.6(4) . . . . ?
C43 C38 B1 C32 154.6(2) . . . . ?
C43 C38 B1 C44 39.4(3) . . . . ?
C43 C38 B1 C51 -84.1(3) . . . . ?
C44 C45 C46 C47 -2.0(6) . . . . ?
C45 C44 C49 C48 0.0(5) . . . . ?
C45 C44 B1 C32 -98.2(3) . . . . ?
C45 C44 B1 C38 22.7(3) . . . . ?
C45 C44 B1 C51 141.5(3) . . . . ?
C45 C46 C47 C48 0.1(7) . . . . ?
C46 C47 C48 C49 1.7(7) . . . . ?
C47 C48 C49 C44 -1.8(6) . . . . ?
C49 C44 C45 C46 1.9(5) . . . . ?
C49 C44 B1 C32 73.3(3) . . . . ?
C49 C44 B1 C38 -165.9(2) . . . . ?
C49 C44 B1 C51 -47.0(3) . . . . ?
C50 C51 C52 C53 -0.1(4) . . . . ?
C50 C51 B1 C32 -134.6(2) . . . . ?
C50 C51 B1 C38 103.8(3) . . . . ?
C50 C51 B1 C44 -19.7(3) . . . . ?
C51 C50 C55 C54 0.8(5) . . . . ?
C51 C52 C53 C54 1.2(5) . . . . ?
C52 C51 B1 C32 49.6(3) . . . . ?
C52 C51 B1 C38 -72.0(3) . . . . ?
C52 C51 B1 C44 164.5(2) . . . . ?
C52 C53 C54 C55 -1.2(5) . . . . ?
C53 C54 C55 C50 0.3(5) . . . . ?
C55 C50 C51 C52 -0.8(4) . . . . ?
C55 C50 C51 B1 -176.9(3) . . . . ?
B1 C32 C33 C34 170.1(2) . . . . ?
B1 C32 C37 C36 -170.8(3) . . . . ?
B1 C38 C39 C40 -176.8(3) . . . . ?
B1 C38 C43 C42 177.2(3) . . . . ?
B1 C44 C45 C46 173.9(3) . . . . ?
B1 C44 C49 C48 -172.2(3) . . . . ?
B1 C51 C52 C53 176.0(3) . . . . ?
